data_4032089
loop_
_publ_author_name
'Zhong, Chang-Zhi'
'Tung, Po-Ting'
'Chao, Tsung-Han'
'Yeh, Ming-Chang P'

_publ_section_title
;
 Gold-Catalyzed Stereoselective Synthesis of Bicyclic Lactams and Ketones
 from N-Tosylynamidomethyl-Tethered Cyclohexenes.
;
_journal_issue 1
_journal_name_full 'The Journal of organic chemistry'
_journal_page_first 481
_journal_page_last 501
_journal_paper_doi 10.1021/acs.joc.6b02479
_journal_volume 82
_journal_year 2017
_chemical_formula_moiety 'C28 H27 N O2 S'
_chemical_formula_sum 'C28 H27 N O2 S'
_chemical_formula_weight 441.57
_chemical_name_systematic
;
 ?
;
_space_group_IT_number 19
_symmetry_cell_setting orthorhombic
_symmetry_space_group_name_Hall 'P 2ac 2ab'
_symmetry_space_group_name_H-M 'P 21 21 21'
_atom_sites_solution_hydrogens geom
_atom_sites_solution_primary direct
_atom_sites_solution_secondary difmap
_audit_creation_method SHELXL-97
_cell_angle_alpha 90.00
_cell_angle_beta 90.00
_cell_angle_gamma 90.00
_cell_formula_units_Z 4
_cell_length_a 8.9560(7)
_cell_length_b 14.3354(12)
_cell_length_c 17.8668(14)
_cell_measurement_reflns_used 712
_cell_measurement_temperature 296(2)
_cell_measurement_theta_max 16.36
_cell_measurement_theta_min 2.84
_cell_volume 2293.9(3)
_computing_molecular_graphics 'Ortep-3 for Windows (Farrugia, 1997)'
_computing_publication_material 'WinGX publication routines (Farrugia, 1999)'
_computing_structure_refinement 'SHELXL-97 (Sheldrick, 1997)'
_computing_structure_solution 'SHELXS-86 (Sheldrick, 1986)'
_diffrn_ambient_temperature 296(2)
_diffrn_measured_fraction_theta_full 0.993
_diffrn_measured_fraction_theta_max 0.993
_diffrn_measurement_device_type 'Bruker APEX2'
_diffrn_radiation_monochromator graphite
_diffrn_radiation_source 'fine-focus sealed tube'
_diffrn_radiation_type MoK\a
_diffrn_radiation_wavelength 0.71073
_diffrn_reflns_av_R_equivalents 0.1419
_diffrn_reflns_av_sigmaI/netI 0.1606
_diffrn_reflns_limit_h_max 8
_diffrn_reflns_limit_h_min -10
_diffrn_reflns_limit_k_max 17
_diffrn_reflns_limit_k_min -17
_diffrn_reflns_limit_l_max 21
_diffrn_reflns_limit_l_min -21
_diffrn_reflns_number 16456
_diffrn_reflns_theta_full 25.10
_diffrn_reflns_theta_max 25.10
_diffrn_reflns_theta_min 2.91
_exptl_absorpt_coefficient_mu 0.167
_exptl_absorpt_correction_T_max 0.9819
_exptl_absorpt_correction_T_min 0.9213
_exptl_absorpt_correction_type multi-scan
_exptl_crystal_colour colorless
_exptl_crystal_density_diffrn 1.279
_exptl_crystal_density_method 'not measured'
_exptl_crystal_description prism
_exptl_crystal_F_000 936
_exptl_crystal_size_max 0.50
_exptl_crystal_size_mid 0.20
_exptl_crystal_size_min 0.11
_refine_diff_density_max 0.184
_refine_diff_density_min -0.284
_refine_diff_density_rms 0.052
_refine_ls_abs_structure_details 'Flack H D (1983), Acta Cryst. A39, 876-881'
_refine_ls_abs_structure_Flack -0.1(2)
_refine_ls_extinction_method none
_refine_ls_goodness_of_fit_ref 0.862
_refine_ls_hydrogen_treatment constr
_refine_ls_matrix_type full
_refine_ls_number_parameters 289
_refine_ls_number_reflns 4056
_refine_ls_number_restraints 0
_refine_ls_restrained_S_all 0.862
_refine_ls_R_factor_all 0.1857
_refine_ls_R_factor_gt 0.0671
_refine_ls_shift/su_max 0.000
_refine_ls_shift/su_mean 0.000
_refine_ls_structure_factor_coef Fsqd
_refine_ls_weighting_details 'calc w=1/[\s^2^(Fo^2^)+(0.0991P)^2^+0.0000P] where P=(Fo^2^+2Fc^2^)/3'
_refine_ls_weighting_scheme calc
_refine_ls_wR_factor_gt 0.1410
_refine_ls_wR_factor_ref 0.1951
_reflns_number_gt 1825
_reflns_number_total 4056
_reflns_threshold_expression >2sigma(I)
_cod_data_source_file jo6b02479_si_007.cif
_cod_data_source_block ch16872
_cod_depositor_comments 'Adding full bibliography for 4032083--4032091.cif.'
_cod_database_code 4032089

loop_
_symmetry_equiv_pos_as_xyz
'x, y, z'
'-x+1/2, -y, z+1/2'
'-x, y+1/2, -z+1/2'
'x+1/2, -y+1/2, -z'

loop_
_atom_site_label
_atom_site_type_symbol
_atom_site_fract_x
_atom_site_fract_y
_atom_site_fract_z
_atom_site_U_iso_or_equiv
_atom_site_adp_type
_atom_site_occupancy
_atom_site_symmetry_multiplicity
_atom_site_calc_flag
_atom_site_refinement_flags
C1 C 0.5945(8) 0.5560(4) 0.7849(3) 0.0492(17) Uani 1 1 d .
C2 C 0.5945(8) 0.6428(4) 0.7497(4) 0.0567(18) Uani 1 1 d .
H2 H 0.6839 0.6739 0.7407 0.068 Uiso 1 1 calc R
C3 C 0.4600(8) 0.6822(5) 0.7285(4) 0.0609(19) Uani 1 1 d .
H3 H 0.4610 0.7405 0.7057 0.073 Uiso 1 1 calc R
C4 C 0.3257(8) 0.6389(4) 0.7395(4) 0.0553(18) Uani 1 1 d .
C5 C 0.1837(8) 0.6850(5) 0.7173(4) 0.077(2) Uani 1 1 d .
H5A H 0.1012 0.6448 0.7291 0.116 Uiso 1 1 calc R
H5B H 0.1850 0.6972 0.6645 0.116 Uiso 1 1 calc R
H5C H 0.1733 0.7427 0.7441 0.116 Uiso 1 1 calc R
C6 C 0.3289(8) 0.5512(4) 0.7723(4) 0.0582(19) Uani 1 1 d .
H6 H 0.2396 0.5192 0.7789 0.070 Uiso 1 1 calc R
C7 C 0.4606(8) 0.5096(4) 0.7954(3) 0.0579(18) Uani 1 1 d .
H7 H 0.4592 0.4510 0.8177 0.069 Uiso 1 1 calc R
C8 C 0.7018(7) 0.4818(4) 0.9630(4) 0.0621(19) Uani 1 1 d .
H8A H 0.7493 0.4215 0.9693 0.075 Uiso 1 1 calc R
H8B H 0.5974 0.4725 0.9505 0.075 Uiso 1 1 calc R
C9 C 0.7179(7) 0.5406(4) 1.0328(4) 0.0542(17) Uani 1 1 d .
H9 H 0.6365 0.5272 1.0678 0.065 Uiso 1 1 calc R
C10 C 0.8676(6) 0.5268(4) 1.0709(4) 0.0567(18) Uani 1 1 d .
H10A H 0.9460 0.5255 1.0334 0.068 Uiso 1 1 calc R
H10B H 0.8680 0.4674 1.0968 0.068 Uiso 1 1 calc R
C11 C 0.8989(8) 0.6051(4) 1.1267(4) 0.0631(19) Uani 1 1 d .
H11A H 0.8211 0.6065 1.1644 0.076 Uiso 1 1 calc R
H11B H 0.9935 0.5938 1.1516 0.076 Uiso 1 1 calc R
C12 C 0.9043(6) 0.6979(4) 1.0858(4) 0.0509(16) Uani 1 1 d .
H12A H 0.9821 0.6957 1.0481 0.061 Uiso 1 1 calc R
H12B H 0.9294 0.7469 1.1211 0.061 Uiso 1 1 calc R
C13 C 0.7556(7) 0.7208(3) 1.0486(3) 0.0433(15) Uani 1 1 d .
H13 H 0.6814 0.7331 1.0876 0.052 Uiso 1 1 calc R
C14 C 0.7015(6) 0.6397(3) 1.0009(4) 0.0430(15) Uani 1 1 d .
H14 H 0.5953 0.6500 0.9906 0.052 Uiso 1 1 calc R
C15 C 0.7795(6) 0.6336(4) 0.9275(3) 0.0432(15) Uani 1 1 d .
C16 C 0.8364(7) 0.7077(4) 0.8917(4) 0.0506(17) Uani 1 1 d .
H16 H 0.8861 0.7009 0.8464 0.061 Uiso 1 1 calc R
C17 C 0.8184(6) 0.7999(4) 0.9261(4) 0.0446(15) Uani 1 1 d .
C18 C 0.7716(6) 0.8074(4) 1.0003(4) 0.0428(14) Uani 1 1 d .
C19 C 0.7505(7) 0.8965(4) 1.0313(3) 0.0456(15) Uani 1 1 d .
H19 H 0.7182 0.9013 1.0806 0.055 Uiso 1 1 calc R
C20 C 0.7762(6) 0.9780(4) 0.9907(4) 0.0498(15) Uani 1 1 d .
C21 C 0.8229(7) 0.9678(4) 0.9174(4) 0.0548(18) Uani 1 1 d .
H21 H 0.8401 1.0210 0.8889 0.066 Uiso 1 1 calc R
C22 C 0.8450(7) 0.8815(4) 0.8848(4) 0.0564(18) Uani 1 1 d .
H22 H 0.8775 0.8774 0.8355 0.068 Uiso 1 1 calc R
C23 C 0.7510(7) 1.0704(4) 1.0256(4) 0.0493(16) Uani 1 1 d .
C24 C 0.6408(8) 1.0847(4) 1.0774(4) 0.0606(19) Uani 1 1 d .
H24 H 0.5802 1.0349 1.0913 0.073 Uiso 1 1 calc R
C25 C 0.6173(8) 1.1706(5) 1.1094(4) 0.075(2) Uani 1 1 d .
H25 H 0.5408 1.1782 1.1441 0.089 Uiso 1 1 calc R
C26 C 0.7059(10) 1.2456(5) 1.0908(5) 0.079(3) Uani 1 1 d .
H26 H 0.6883 1.3040 1.1115 0.094 Uiso 1 1 calc R
C27 C 0.8202(10) 1.2325(4) 1.0413(5) 0.083(3) Uani 1 1 d .
H27 H 0.8838 1.2817 1.0300 0.100 Uiso 1 1 calc R
C28 C 0.8424(7) 1.1456(4) 1.0074(4) 0.0619(19) Uani 1 1 d .
H28 H 0.9186 1.1380 0.9726 0.074 Uiso 1 1 calc R
N1 N 0.7793(6) 0.5383(3) 0.9042(3) 0.0521(14) Uani 1 1 d .
O1 O 0.7487(5) 0.4077(3) 0.8171(3) 0.0826(15) Uani 1 1 d .
O2 O 0.8826(6) 0.5505(3) 0.7759(3) 0.0771(15) Uani 1 1 d .
S1 S 0.7625(2) 0.50738(11) 0.81606(10) 0.0633(5) Uani 1 1 d .

loop_
_atom_site_aniso_label
_atom_site_aniso_U_11
_atom_site_aniso_U_22
_atom_site_aniso_U_33
_atom_site_aniso_U_23
_atom_site_aniso_U_13
_atom_site_aniso_U_12
C1 0.069(5) 0.045(4) 0.034(4) -0.002(3) -0.003(3) 0.006(3)
C2 0.063(5) 0.066(5) 0.041(5) -0.004(4) 0.004(4) -0.012(4)
C3 0.080(5) 0.051(4) 0.052(5) 0.009(4) -0.009(4) -0.001(4)
C4 0.068(5) 0.045(4) 0.052(5) -0.003(3) -0.011(4) -0.002(4)
C5 0.083(5) 0.065(5) 0.084(6) -0.002(4) -0.018(4) 0.012(4)
C6 0.067(5) 0.055(4) 0.053(5) -0.006(4) 0.000(4) -0.009(4)
C7 0.082(5) 0.040(4) 0.051(5) 0.000(4) -0.008(4) -0.004(4)
C8 0.066(4) 0.043(4) 0.077(5) 0.007(4) -0.003(4) 0.002(3)
C9 0.069(5) 0.041(3) 0.054(4) 0.000(3) 0.008(4) 0.003(3)
C10 0.059(4) 0.051(4) 0.060(5) 0.014(4) 0.001(4) 0.011(3)
C11 0.074(5) 0.068(5) 0.047(5) 0.009(4) -0.001(4) 0.002(4)
C12 0.059(4) 0.054(4) 0.040(4) 0.005(3) -0.002(3) -0.004(3)
C13 0.044(3) 0.042(3) 0.044(4) 0.000(3) 0.002(4) -0.002(3)
C14 0.039(3) 0.037(3) 0.052(4) 0.000(3) -0.002(3) 0.004(3)
C15 0.046(4) 0.041(3) 0.042(4) -0.006(3) -0.007(3) 0.003(3)
C16 0.059(4) 0.049(4) 0.045(4) -0.004(3) 0.002(3) 0.003(3)
C17 0.043(3) 0.053(4) 0.039(4) 0.000(3) -0.002(3) 0.001(3)
C18 0.038(3) 0.043(3) 0.047(4) -0.003(3) -0.001(3) -0.006(3)
C19 0.050(4) 0.054(4) 0.032(4) -0.006(3) -0.002(3) -0.007(3)
C20 0.048(4) 0.045(4) 0.056(5) 0.007(3) -0.002(3) -0.002(3)
C21 0.076(5) 0.035(4) 0.054(5) 0.012(3) -0.005(4) -0.010(3)
C22 0.066(4) 0.052(4) 0.051(5) 0.010(4) 0.007(3) -0.002(4)
C23 0.053(4) 0.035(3) 0.060(5) -0.002(3) -0.009(4) 0.001(4)
C24 0.066(5) 0.046(4) 0.070(6) -0.008(4) -0.002(4) 0.003(3)
C25 0.074(5) 0.060(5) 0.090(6) -0.011(4) -0.006(4) 0.012(5)
C26 0.090(6) 0.049(5) 0.097(7) -0.023(4) -0.024(6) 0.016(5)
C27 0.090(6) 0.029(4) 0.131(9) -0.002(4) -0.019(6) -0.004(4)
C28 0.062(4) 0.044(4) 0.080(6) 0.006(4) -0.007(4) 0.003(3)
N1 0.070(4) 0.041(3) 0.046(3) -0.008(2) -0.006(3) -0.002(3)
O1 0.109(4) 0.037(2) 0.101(4) -0.026(2) -0.026(4) 0.017(3)
O2 0.075(3) 0.087(4) 0.069(4) -0.029(3) 0.011(3) 0.007(3)
S1 0.0723(12) 0.0552(11) 0.0623(12) -0.0180(9) -0.0049(11) 0.0091(10)

loop_
_atom_type_symbol
_atom_type_description
_atom_type_scat_dispersion_real
_atom_type_scat_dispersion_imag
_atom_type_scat_source
C C 0.0033 0.0016 'International Tables Vol C Tables 4.2.6.8 and 6.1.1.4'
H H 0.0000 0.0000 'International Tables Vol C Tables 4.2.6.8 and 6.1.1.4'
N N 0.0061 0.0033 'International Tables Vol C Tables 4.2.6.8 and 6.1.1.4'
O O 0.0106 0.0060 'International Tables Vol C Tables 4.2.6.8 and 6.1.1.4'
S S 0.1246 0.1234 'International Tables Vol C Tables 4.2.6.8 and 6.1.1.4'

loop_
_geom_angle_atom_site_label_1
_geom_angle_atom_site_label_2
_geom_angle_atom_site_label_3
_geom_angle
C7 C1 C2 119.3(6)
C7 C1 S1 120.7(5)
C2 C1 S1 120.0(5)
C3 C2 C1 119.2(6)
C3 C2 H2 120.4
C1 C2 H2 120.4
C4 C3 C2 122.8(6)
C4 C3 H3 118.6
C2 C3 H3 118.6
C3 C4 C6 117.0(6)
C3 C4 C5 120.8(6)
C6 C4 C5 122.2(6)
C4 C5 H5A 109.5
C4 C5 H5B 109.5
H5A C5 H5B 109.5
C4 C5 H5C 109.5
H5A C5 H5C 109.5
H5B C5 H5C 109.5
C7 C6 C4 122.2(6)
C7 C6 H6 118.9
C4 C6 H6 118.9
C6 C7 C1 119.4(6)
C6 C7 H7 120.3
C1 C7 H7 120.3
N1 C8 C9 103.4(4)
N1 C8 H8A 111.1
C9 C8 H8A 111.1
N1 C8 H8B 111.1
C9 C8 H8B 111.1
H8A C8 H8B 109.0
C8 C9 C10 112.5(5)
C8 C9 C14 101.6(5)
C10 C9 C14 111.8(5)
C8 C9 H9 110.2
C10 C9 H9 110.2
C14 C9 H9 110.2
C9 C10 C11 111.1(5)
C9 C10 H10A 109.4
C11 C10 H10A 109.4
C9 C10 H10B 109.4
C11 C10 H10B 109.4
H10A C10 H10B 108.0
C12 C11 C10 109.6(5)
C12 C11 H11A 109.8
C10 C11 H11A 109.8
C12 C11 H11B 109.8
C10 C11 H11B 109.8
H11A C11 H11B 108.2
C11 C12 C13 111.8(5)
C11 C12 H12A 109.3
C13 C12 H12A 109.3
C11 C12 H12B 109.3
C13 C12 H12B 109.3
H12A C12 H12B 107.9
C14 C13 C18 109.7(5)
C14 C13 C12 111.0(4)
C18 C13 C12 110.0(4)
C14 C13 H13 108.7
C18 C13 H13 108.7
C12 C13 H13 108.7
C15 C14 C13 112.9(5)
C15 C14 C9 103.1(4)
C13 C14 C9 117.9(5)
C15 C14 H14 107.5
C13 C14 H14 107.5
C9 C14 H14 107.5
C16 C15 N1 128.3(6)
C16 C15 C14 123.4(5)
N1 C15 C14 108.3(5)
C15 C16 C17 118.2(6)
C15 C16 H16 120.9
C17 C16 H16 120.9
C18 C17 C22 119.0(5)
C18 C17 C16 120.1(6)
C22 C17 C16 120.9(6)
C17 C18 C19 119.0(5)
C17 C18 C13 120.3(5)
C19 C18 C13 120.5(5)
C20 C19 C18 122.4(6)
C20 C19 H19 118.8
C18 C19 H19 118.8
C21 C20 C19 117.0(5)
C21 C20 C23 122.7(5)
C19 C20 C23 120.3(6)
C22 C21 C20 122.5(5)
C22 C21 H21 118.8
C20 C21 H21 118.8
C21 C22 C17 120.1(6)
C21 C22 H22 119.9
C17 C22 H22 119.9
C24 C23 C28 117.8(5)
C24 C23 C20 121.9(6)
C28 C23 C20 120.3(6)
C23 C24 C25 121.7(6)
C23 C24 H24 119.1
C25 C24 H24 119.1
C24 C25 C26 120.7(7)
C24 C25 H25 119.6
C26 C25 H25 119.6
C27 C26 C25 118.8(7)
C27 C26 H26 120.6
C25 C26 H26 120.6
C26 C27 C28 120.6(7)
C26 C27 H27 119.7
C28 C27 H27 119.7
C23 C28 C27 120.3(7)
C23 C28 H28 119.8
C27 C28 H28 119.8
C15 N1 C8 108.3(5)
C15 N1 S1 122.5(4)
C8 N1 S1 118.9(4)
O2 S1 O1 120.1(3)
O2 S1 N1 107.1(3)
O1 S1 N1 105.3(3)
O2 S1 C1 108.3(3)
O1 S1 C1 109.1(3)
N1 S1 C1 106.0(3)

loop_
_geom_bond_atom_site_label_1
_geom_bond_atom_site_label_2
_geom_bond_distance
C1 C7 1.384(8)
C1 C2 1.394(8)
C1 S1 1.749(7)
C2 C3 1.383(8)
C2 H2 0.9300
C3 C4 1.368(8)
C3 H3 0.9300
C4 C6 1.387(8)
C4 C5 1.487(9)
C5 H5A 0.9600
C5 H5B 0.9600
C5 H5C 0.9600
C6 C7 1.384(8)
C6 H6 0.9300
C7 H7 0.9300
C8 N1 1.497(7)
C8 C9 1.511(8)
C8 H8A 0.9700
C8 H8B 0.9700
C9 C10 1.516(8)
C9 C14 1.538(7)
C9 H9 0.9800
C10 C11 1.527(8)
C10 H10A 0.9700
C10 H10B 0.9700
C11 C12 1.518(8)
C11 H11A 0.9700
C11 H11B 0.9700
C12 C13 1.525(7)
C12 H12A 0.9700
C12 H12B 0.9700
C13 C14 1.520(7)
C13 C18 1.519(7)
C13 H13 0.9800
C14 C15 1.487(8)
C14 H14 0.9800
C15 C16 1.341(8)
C15 N1 1.427(6)
C16 C17 1.465(8)
C16 H16 0.9300
C17 C18 1.396(8)
C17 C22 1.403(8)
C18 C19 1.405(7)
C19 C20 1.394(7)
C19 H19 0.9300
C20 C21 1.383(8)
C20 C23 1.480(7)
C21 C22 1.381(8)
C21 H21 0.9300
C22 H22 0.9300
C23 C24 1.368(8)
C23 C28 1.392(8)
C24 C25 1.375(8)
C24 H24 0.9300
C25 C26 1.376(9)
C25 H25 0.9300
C26 C27 1.366(11)
C26 H26 0.9300
C27 C28 1.399(8)
C27 H27 0.9300
C28 H28 0.9300
N1 S1 1.644(5)
O1 S1 1.434(4)
O2 S1 1.433(5)
